data_2235362
loop_
_publ_author_name
'Feizi, Samaneh'
'Rezayan, Ali Hossein'
'Sardari, Soroush'
'Notash, Behrouz'

_publ_section_title
;
 (<i>E</i>)-1-(2-Nitrobenzylidene)-4-phenylthiosemicarbazide
;
_journal_coeditor_code BT5899
_journal_issue 7
_journal_name_full 'Acta Crystallographica Section E'
_journal_page_first o2154
_journal_paper_doi 10.1107/S1600536812026803
_journal_volume 68
_journal_year 2012
_chemical_formula_iupac 'C14 H12 N4 O2 S'
_chemical_formula_moiety 'C14 H12 N4 O2 S'
_chemical_formula_sum 'C14 H12 N4 O2 S'
_chemical_formula_weight 300.35
_chemical_name_systematic
;
(<i>E</i>)-1-(2-Nitrobenzylidene)-4-phenylthiosemicarbazide
;
_space_group_IT_number 2
_symmetry_cell_setting triclinic
_symmetry_space_group_name_Hall '-P 1'
_symmetry_space_group_name_H-M 'P -1'
_atom_sites_solution_hydrogens geom
_atom_sites_solution_primary direct
_atom_sites_solution_secondary difmap
_audit_creation_method SHELXL-97
_cell_angle_alpha 90.382(7)
_cell_angle_beta 93.974(7)
_cell_angle_gamma 110.004(8)
_cell_formula_units_Z 2
_cell_length_a 7.4050(7)
_cell_length_b 8.4239(8)
_cell_length_c 12.2363(10)
_cell_measurement_reflns_used 7967
_cell_measurement_temperature 298(2)
_cell_measurement_theta_max 29.16
_cell_measurement_theta_min 2.57
_cell_volume 715.14(12)
_computing_cell_refinement 'X-AREA (Stoe & Cie, 2005)'
_computing_data_collection 'X-AREA (Stoe & Cie, 2005)'
_computing_data_reduction 'X-AREA (Stoe & Cie, 2005)'
_computing_molecular_graphics 'ORTEP-3 for Windows (Farrugia, 1997)'
_computing_publication_material 'WinGX (Farrugia, 1999)'
_computing_structure_refinement 'SHELXL97 (Sheldrick, 2008)'
_computing_structure_solution 'SHELXS97 (Sheldrick, 2008)'
_diffrn_ambient_temperature 298(2)
_diffrn_detector_area_resol_mean '0.15 mm'
_diffrn_measured_fraction_theta_full 0.990
_diffrn_measured_fraction_theta_max 0.990
_diffrn_measurement_device_type 'Stoe IPDS II'
_diffrn_measurement_method 'rotation method'
_diffrn_radiation_monochromator graphite
_diffrn_radiation_source 'fine-focus sealed tube'
_diffrn_radiation_type MoK\a
_diffrn_radiation_wavelength 0.71073
_diffrn_reflns_av_R_equivalents 0.0434
_diffrn_reflns_av_sigmaI/netI 0.0425
_diffrn_reflns_limit_h_max 10
_diffrn_reflns_limit_h_min -10
_diffrn_reflns_limit_k_max 10
_diffrn_reflns_limit_k_min -11
_diffrn_reflns_limit_l_max 16
_diffrn_reflns_limit_l_min -15
_diffrn_reflns_number 7967
_diffrn_reflns_theta_full 29.16
_diffrn_reflns_theta_max 29.16
_diffrn_reflns_theta_min 2.57
_exptl_absorpt_coefficient_mu 0.236
_exptl_absorpt_correction_T_max 0.930
_exptl_absorpt_correction_T_min 0.910
_exptl_absorpt_correction_type numerical
_exptl_absorpt_process_details '(X-RED and X-SHAPE; Stoe & Cie (2005)'
_exptl_crystal_colour Yellow
_exptl_crystal_density_diffrn 1.395
_exptl_crystal_density_method 'not measured'
_exptl_crystal_description Prism
_exptl_crystal_F_000 312
_exptl_crystal_size_max 0.38
_exptl_crystal_size_mid 0.35
_exptl_crystal_size_min 0.32
_refine_diff_density_max 0.255
_refine_diff_density_min -0.226
_refine_ls_extinction_method none
_refine_ls_goodness_of_fit_ref 1.027
_refine_ls_hydrogen_treatment mixed
_refine_ls_matrix_type full
_refine_ls_number_parameters 202
_refine_ls_number_reflns 3832
_refine_ls_number_restraints 0
_refine_ls_restrained_S_all 1.027
_refine_ls_R_factor_all 0.0818
_refine_ls_R_factor_gt 0.0532
_refine_ls_shift/su_max 0.005
_refine_ls_shift/su_mean 0.001
_refine_ls_structure_factor_coef Fsqd
_refine_ls_weighting_details 'calc w=1/[\s^2^(Fo^2^)+(0.0528P)^2^+0.2230P] where P=(Fo^2^+2Fc^2^)/3'
_refine_ls_weighting_scheme calc
_refine_ls_wR_factor_gt 0.1160
_refine_ls_wR_factor_ref 0.1279
_reflns_number_gt 2715
_reflns_number_total 3832
_reflns_threshold_expression I>2\s(I)
_cod_data_source_file bt5899.cif
_cod_data_source_block I
_cod_database_code 2235362
_cod_database_fobs_code 2235362

loop_
_symmetry_equiv_pos_as_xyz
'x, y, z'
'-x, -y, -z'

loop_
_atom_site_type_symbol
_atom_site_label
_atom_site_fract_x
_atom_site_fract_y
_atom_site_fract_z
_atom_site_U_iso_or_equiv
_atom_site_adp_type
_atom_site_calc_flag
_atom_site_refinement_flags
_atom_site_occupancy
_atom_site_symmetry_multiplicity
C C1 0.2544(3) 0.5115(3) 0.51143(14) 0.0381(4) Uani d . 1 1
C C2 0.2249(3) 0.5628(3) 0.40645(15) 0.0509(5) Uani d . 1 1
H H2 0.2076 0.4892 0.3465 0.061 Uiso calc R 1 1
C C3 0.2213(4) 0.7226(3) 0.39147(18) 0.0609(6) Uani d . 1 1
H H3 0.2007 0.7575 0.3212 0.073 Uiso calc R 1 1
C C4 0.2482(4) 0.8319(3) 0.48040(19) 0.0597(6) Uani d . 1 1
H H4 0.2457 0.9404 0.4700 0.072 Uiso calc R 1 1
C C5 0.2790(3) 0.7805(3) 0.58510(17) 0.0479(5) Uani d . 1 1
H H5 0.2977 0.8559 0.6442 0.057 Uiso calc R 1 1
C C6 0.2826(3) 0.6186(2) 0.60429(14) 0.0366(4) Uani d . 1 1
C C7 0.3227(3) 0.5732(3) 0.71685(14) 0.0406(4) Uani d . 1 1
H H7 0.388(3) 0.492(3) 0.7285(18) 0.052(6) Uiso d . 1 1
C C8 0.2886(3) 0.6664(2) 0.99057(14) 0.0372(4) Uani d . 1 1
C C9 0.1339(3) 0.8556(2) 1.06241(14) 0.0375(4) Uani d . 1 1
C C10 0.2729(3) 0.9819(3) 1.12422(16) 0.0469(5) Uani d . 1 1
H H10 0.4023 1.0094 1.1118 0.056 Uiso calc R 1 1
C C11 0.2178(4) 1.0678(3) 1.20523(17) 0.0530(5) Uani d . 1 1
H H11 0.3108 1.1530 1.2475 0.064 Uiso calc R 1 1
C C12 0.0278(4) 1.0282(3) 1.22337(17) 0.0517(5) Uani d . 1 1
H H12 -0.0080 1.0859 1.2782 0.062 Uiso calc R 1 1
C C13 -0.1108(3) 0.9032(3) 1.16084(18) 0.0514(5) Uani d . 1 1
H H13 -0.2402 0.8768 1.1732 0.062 Uiso calc R 1 1
C C14 -0.0578(3) 0.8164(3) 1.07917(16) 0.0441(5) Uani d . 1 1
H H14 -0.1512 0.7325 1.0362 0.053 Uiso calc R 1 1
O O1 0.2599(4) 0.2612(3) 0.43801(14) 0.0824(6) Uani d . 1 1
O O2 0.2395(4) 0.2728(2) 0.60884(14) 0.0829(6) Uani d . 1 1
N N1 0.2507(3) 0.3363(2) 0.52080(13) 0.0453(4) Uani d . 1 1
N N2 0.2793(2) 0.6465(2) 0.79714(12) 0.0395(4) Uani d . 1 1
N N3 0.3341(3) 0.6036(2) 0.89882(12) 0.0433(4) Uani d . 1 1
H H3B 0.411(3) 0.546(3) 0.9056(18) 0.042(6) Uiso d . 1 1
N N4 0.1877(3) 0.7690(2) 0.97626(13) 0.0469(4) Uani d . 1 1
H H4B 0.150(3) 0.782(3) 0.916(2) 0.053(7) Uiso d . 1 1
S S1 0.35639(10) 0.60896(8) 1.11356(4) 0.05372(19) Uani d . 1 1

loop_
_atom_site_aniso_label
_atom_site_aniso_U_11
_atom_site_aniso_U_22
_atom_site_aniso_U_33
_atom_site_aniso_U_12
_atom_site_aniso_U_13
_atom_site_aniso_U_23
C1 0.0429(10) 0.0444(11) 0.0292(8) 0.0173(9) 0.0053(7) -0.0006(7)
C2 0.0620(14) 0.0657(15) 0.0267(8) 0.0237(12) 0.0059(8) 0.0002(9)
C3 0.0796(17) 0.0730(17) 0.0355(10) 0.0323(14) 0.0075(10) 0.0168(10)
C4 0.0784(17) 0.0517(13) 0.0568(13) 0.0310(13) 0.0111(12) 0.0180(11)
C5 0.0622(14) 0.0456(12) 0.0411(10) 0.0246(11) 0.0072(9) 0.0003(9)
C6 0.0413(10) 0.0440(10) 0.0278(8) 0.0185(9) 0.0049(7) -0.0004(7)
C7 0.0536(12) 0.0448(11) 0.0295(8) 0.0255(10) -0.0008(8) -0.0045(7)
C8 0.0494(11) 0.0370(10) 0.0281(8) 0.0190(9) 0.0010(7) -0.0027(7)
C9 0.0547(12) 0.0367(10) 0.0281(8) 0.0247(9) 0.0037(7) 0.0017(7)
C10 0.0467(12) 0.0527(13) 0.0433(10) 0.0194(10) 0.0061(9) -0.0046(9)
C11 0.0640(15) 0.0501(13) 0.0444(11) 0.0199(11) 0.0005(10) -0.0139(9)
C12 0.0698(15) 0.0571(13) 0.0395(10) 0.0352(12) 0.0114(10) -0.0032(9)
C13 0.0521(13) 0.0590(14) 0.0493(11) 0.0248(11) 0.0152(10) 0.0095(10)
C14 0.0541(12) 0.0363(10) 0.0407(10) 0.0147(9) 0.0008(9) 0.0021(8)
O1 0.1373(19) 0.0725(12) 0.0507(10) 0.0532(13) 0.0082(10) -0.0205(9)
O2 0.155(2) 0.0529(11) 0.0455(9) 0.0410(12) 0.0083(11) 0.0041(8)
N1 0.0516(10) 0.0481(10) 0.0377(8) 0.0193(8) 0.0037(7) -0.0076(7)
N2 0.0534(10) 0.0419(9) 0.0275(7) 0.0222(8) 0.0021(6) -0.0007(6)
N3 0.0664(12) 0.0493(10) 0.0259(7) 0.0359(10) -0.0009(7) -0.0034(6)
N4 0.0751(13) 0.0546(11) 0.0257(7) 0.0425(10) -0.0017(7) -0.0034(7)
S1 0.0844(4) 0.0706(4) 0.0259(2) 0.0526(3) 0.0011(2) 0.0008(2)

loop_
_atom_type_symbol
_atom_type_description
_atom_type_scat_dispersion_real
_atom_type_scat_dispersion_imag
_atom_type_scat_source
C C 0.0033 0.0016 'International Tables Vol C Tables 4.2.6.8 and 6.1.1.4'
H H 0.0000 0.0000 'International Tables Vol C Tables 4.2.6.8 and 6.1.1.4'
O O 0.0106 0.0060 'International Tables Vol C Tables 4.2.6.8 and 6.1.1.4'
N N 0.0061 0.0033 'International Tables Vol C Tables 4.2.6.8 and 6.1.1.4'
S S 0.1246 0.1234 'International Tables Vol C Tables 4.2.6.8 and 6.1.1.4'

loop_
_geom_angle_atom_site_label_1
_geom_angle_atom_site_label_2
_geom_angle_atom_site_label_3
_geom_angle
C2 C1 C6 122.28(19)
C2 C1 N1 116.16(17)
C6 C1 N1 121.55(16)
C3 C2 C1 119.5(2)
C3 C2 H2 120.2
C1 C2 H2 120.2
C2 C3 C4 120.11(19)
C2 C3 H3 119.9
C4 C3 H3 119.9
C3 C4 C5 120.2(2)
C3 C4 H4 119.9
C5 C4 H4 119.9
C4 C5 C6 121.7(2)
C4 C5 H5 119.1
C6 C5 H5 119.1
C5 C6 C1 116.22(17)
C5 C6 C7 119.24(17)
C1 C6 C7 124.48(17)
N2 C7 C6 119.59(17)
N2 C7 H7 121.3(13)
C6 C7 H7 119.1(13)
N4 C8 N3 116.38(16)
N4 C8 S1 124.22(13)
N3 C8 S1 119.39(14)
C14 C9 C10 120.63(17)
C14 C9 N4 119.25(19)
C10 C9 N4 120.05(19)
C9 C10 C11 119.3(2)
C9 C10 H10 120.4
C11 C10 H10 120.4
C12 C11 C10 120.4(2)
C12 C11 H11 119.8
C10 C11 H11 119.8
C11 C12 C13 120.19(19)
C11 C12 H12 119.9
C13 C12 H12 119.9
C12 C13 C14 120.0(2)
C12 C13 H13 120.0
C14 C13 H13 120.0
C9 C14 C13 119.4(2)
C9 C14 H14 120.3
C13 C14 H14 120.3
O2 N1 O1 122.1(2)
O2 N1 C1 119.95(16)
O1 N1 C1 117.90(18)
C7 N2 N3 115.10(15)
C8 N3 N2 120.88(16)
C8 N3 H3B 118.3(14)
N2 N3 H3B 120.3(14)
C8 N4 C9 125.10(16)
C8 N4 H4B 118.8(17)
C9 N4 H4B 116.1(17)

loop_
_geom_bond_atom_site_label_1
_geom_bond_atom_site_label_2
_geom_bond_distance
C1 C2 1.385(3)
C1 C6 1.405(2)
C1 N1 1.472(3)
C2 C3 1.369(3)
C2 H2 0.9300
C3 C4 1.379(3)
C3 H3 0.9300
C4 C5 1.384(3)
C4 H4 0.9300
C5 C6 1.394(3)
C5 H5 0.9300
C6 C7 1.470(2)
C7 N2 1.273(2)
C7 H7 0.97(2)
C8 N4 1.327(2)
C8 N3 1.349(2)
C8 S1 1.6799(18)
C9 C14 1.374(3)
C9 C10 1.377(3)
C9 N4 1.432(2)
C10 C11 1.386(3)
C10 H10 0.9300
C11 C12 1.365(3)
C11 H11 0.9300
C12 C13 1.374(3)
C12 H12 0.9300
C13 C14 1.389(3)
C13 H13 0.9300
C14 H14 0.9300
O1 N1 1.209(2)
O2 N1 1.202(2)
N2 N3 1.371(2)
N3 H3B 0.87(2)
N4 H4B 0.79(3)

loop_
_geom_hbond_atom_site_label_D
_geom_hbond_atom_site_label_H
_geom_hbond_atom_site_label_A
_geom_hbond_site_symmetry_A
_geom_hbond_distance_DH
_geom_hbond_distance_HA
_geom_hbond_distance_DA
_geom_hbond_angle_DHA
_geom_hbond_publ_flag
N3 H3B S1 2_667 0.87(2) 2.51(2) 3.3664(18) 168.8(19) y
N4 H4B N2 . 0.79(3) 2.29(2) 2.642(2) 108(2) y
C7 H7 O2 . 0.97(2) 2.26(2) 2.703(3) 106.5(16) ?
C11 H11 O1 1_566 0.93 2.60 3.214(3) 124.5 y

loop_
_geom_torsion_atom_site_label_1
_geom_torsion_atom_site_label_2
_geom_torsion_atom_site_label_3
_geom_torsion_atom_site_label_4
_geom_torsion
C6 C1 C2 C3 -0.5(3)
N1 C1 C2 C3 178.3(2)
C1 C2 C3 C4 0.4(4)
C2 C3 C4 C5 0.0(4)
C3 C4 C5 C6 -0.4(4)
C4 C5 C6 C1 0.4(3)
C4 C5 C6 C7 177.9(2)
C2 C1 C6 C5 0.1(3)
N1 C1 C6 C5 -178.62(18)
C2 C1 C6 C7 -177.3(2)
N1 C1 C6 C7 4.0(3)
C5 C6 C7 N2 27.7(3)
C1 C6 C7 N2 -155.0(2)
C14 C9 C10 C11 1.1(3)
N4 C9 C10 C11 178.15(19)
C9 C10 C11 C12 -0.2(3)
C10 C11 C12 C13 -0.4(4)
C11 C12 C13 C14 0.2(3)
C10 C9 C14 C13 -1.3(3)
N4 C9 C14 C13 -178.36(18)
C12 C13 C14 C9 0.6(3)
C2 C1 N1 O2 -166.3(2)
C6 C1 N1 O2 12.5(3)
C2 C1 N1 O1 14.0(3)
C6 C1 N1 O1 -167.2(2)
C6 C7 N2 N3 -175.80(18)
N4 C8 N3 N2 0.6(3)
S1 C8 N3 N2 179.32(15)
C7 N2 N3 C8 -176.8(2)
N3 C8 N4 C9 -176.5(2)
S1 C8 N4 C9 4.9(3)
C14 C9 N4 C8 -115.2(2)
C10 C9 N4 C8 67.7(3)

loop_
_cod_related_entry_id
_cod_related_entry_database
_cod_related_entry_code
1 ChemSpider 7878892
